data_1533287
loop_
_publ_author_name
'Zelinska, O.Ya.'
'Pavlyuk, V.V.'
'Solokha, P.G.'

_publ_section_title
;
 New intermetallic compounds with the Er Cu Cd2 type of structure
;
_journal_name_full 'Journal of Alloys Compd.'
_journal_page_first 176
_journal_page_last 179
_journal_volume 367
_journal_year 2004
_chemical_formula_sum 'Cd2 Cu Er'
_chemical_name_systematic 'Er Cu Cd2'
_space_group_IT_number 63
_symmetry_space_group_name_Hall '-C 2c 2'
_symmetry_space_group_name_H-M 'C m c m'
_cell_angle_alpha 90
_cell_angle_beta 90
_cell_angle_gamma 90
_cell_formula_units_Z 4
_cell_length_a 7.097
_cell_length_b 10.659
_cell_length_c 4.471
_cell_volume 338.217
_citation_journal_id_ASTM JALCEU
_cod_data_source_file Zelinska_JALCEU_2004_1405.cif
_cod_data_source_block Cd2Cu1Er1
_cod_original_cell_volume 338.2174
_cod_original_formula_sum 'Cd2 Cu1 Er1'
_cod_database_code 1533287

loop_
_symmetry_equiv_pos_as_xyz
x,y,z
-x,-y,z+1/2
x,-y,-z
-x,y,-z+1/2
-x,-y,-z
x,y,-z-1/2
-x,y,z
x,-y,z-1/2
x+1/2,y+1/2,z
-x+1/2,-y+1/2,z+1/2
x+1/2,-y+1/2,-z
-x+1/2,y+1/2,-z+1/2
-x+1/2,-y+1/2,-z
x+1/2,y+1/2,-z-1/2
-x+1/2,y+1/2,z
x+1/2,-y+1/2,z-1/2

loop_
_atom_site_label
_atom_site_type_symbol
_atom_site_fract_x
_atom_site_fract_y
_atom_site_fract_z
_atom_site_occupancy
_atom_site_U_iso_or_equiv
Cd1 Cd 0.2127 0.40293 0.25 1 0.0
Cu1 Cu 0 0.6747 0.25 1 0.0
Er1 Er 0 0.13117 0.25 1 0.0
